data_4003611
loop_
_publ_author_name
'Gosselin, Eric J.'
'Decker, Gerald E.'
'McNichols, Brett W.'
'Baumann, James E.'
'Yap, Glenn P. A.'
'Sellinger, Alan'
'Bloch, Eric D.'

_publ_section_title
;
 Ligand-Based Phase Control in Porous Zirconium Coordination Cages
;
_journal_name_full 'Chemistry of Materials'
_journal_paper_doi 10.1021/acs.chemmater.0c01965
_journal_year 2020
_chemical_formula_moiety 'C42 H42 O20 Zr6, 2(Cl)'
_chemical_formula_sum 'C42 H42 Cl2 O20 Zr6'
_chemical_formula_weight 1484.97
_space_group_crystal_system monoclinic
_space_group_IT_number 14
_space_group_name_Hall '-P 2ybc'
_space_group_name_H-M_alt 'P 1 21/c 1'
_atom_sites_solution_hydrogens geom
_atom_sites_solution_primary iterative
_atom_sites_solution_secondary difmap
_audit_creation_method SHELXL-2018/3
_cell_angle_alpha 90
_cell_angle_beta 96.3230(10)
_cell_angle_gamma 90
_cell_formula_units_Z 4
_cell_length_a 15.0641(4)
_cell_length_b 23.6781(6)
_cell_length_c 21.9714(5)
_cell_measurement_reflns_used 9970
_cell_measurement_temperature 150(2)
_cell_measurement_theta_max 47.15
_cell_measurement_theta_min 2.75
_cell_volume 7789.3(3)
_computing_cell_refinement 'Bruker SAINT'
_computing_data_collection 'Bruker APEX2'
_computing_data_reduction 'Bruker SAINT'
_computing_molecular_graphics 'Bruker SHELXTL'
_computing_publication_material 'Bruker SHELXTL'
_computing_structure_refinement 'SHELXL-2018/3 (Sheldrick, 2018)'
_computing_structure_solution 'SHELXS-97 (Sheldrick 2008)'
_diffrn_ambient_temperature 150(2)
_diffrn_detector_area_resol_mean 8.33
_diffrn_measured_fraction_theta_full 0.995
_diffrn_measured_fraction_theta_max 0.995
_diffrn_measurement_device_type 'Bruker AXS APEX diffractometer'
_diffrn_measurement_method '\f and \w scans'
_diffrn_radiation_type CuK\a
_diffrn_radiation_wavelength 1.54178
_diffrn_reflns_av_R_equivalents 0.0335
_diffrn_reflns_av_unetI/netI 0.0293
_diffrn_reflns_Laue_measured_fraction_full 0.995
_diffrn_reflns_Laue_measured_fraction_max 0.995
_diffrn_reflns_limit_h_max 14
_diffrn_reflns_limit_h_min -14
_diffrn_reflns_limit_k_max 22
_diffrn_reflns_limit_k_min -22
_diffrn_reflns_limit_l_max 20
_diffrn_reflns_limit_l_min -20
_diffrn_reflns_number 28017
_diffrn_reflns_point_group_measured_fraction_full 0.995
_diffrn_reflns_point_group_measured_fraction_max 0.995
_diffrn_reflns_theta_full 47.263
_diffrn_reflns_theta_max 47.263
_diffrn_reflns_theta_min 2.753
_exptl_absorpt_coefficient_mu 7.403
_exptl_absorpt_correction_T_max 0.7493
_exptl_absorpt_correction_T_min 0.4903
_exptl_absorpt_correction_type multi-scan
_exptl_absorpt_process_details
; 
 SADABS 2016/2: Krause, L., Herbst-Irmer, R., Sheldrick G.M. & Stalke D., 
 J. Appl. Cryst. 48 (2015) 3-10 
;
_exptl_crystal_colour colourless
_exptl_crystal_density_diffrn 1.266
_exptl_crystal_description Oval
_exptl_crystal_F_000 2912
_exptl_crystal_size_max 0.470
_exptl_crystal_size_mid 0.318
_exptl_crystal_size_min 0.180
_refine_diff_density_max 2.174
_refine_diff_density_min -1.542
_refine_diff_density_rms 0.232
_refine_ls_extinction_method none
_refine_ls_goodness_of_fit_ref 2.359
_refine_ls_hydrogen_treatment constr
_refine_ls_matrix_type full
_refine_ls_number_parameters 523
_refine_ls_number_reflns 7019
_refine_ls_number_restraints 1602
_refine_ls_restrained_S_all 2.179
_refine_ls_R_factor_all 0.1756
_refine_ls_R_factor_gt 0.1570
_refine_ls_shift/su_max 0.000
_refine_ls_shift/su_mean 0.000
_refine_ls_structure_factor_coef Fsqd
_refine_ls_weighting_details 'w=1/[\s^2^(Fo^2^)+(0.2000P)^2^] where P=(Fo^2^+2Fc^2^)/3'
_refine_ls_weighting_scheme calc
_refine_ls_wR_factor_gt 0.4714
_refine_ls_wR_factor_ref 0.5024
_reflns_Friedel_coverage 0.000
_reflns_number_gt 5677
_reflns_number_total 7019
_reflns_threshold_expression 'I > 2\s(I)'
_cod_data_source_file cm0c01965_si_002.cif
_cod_data_source_block eric309_sq
_cod_original_sg_symbol_H-M 'P 21/c'
_cod_database_code 4003611
_shelx_shelxl_version_number 2018/3
_shelx_space_group_comment
; 
The symmetry employed for this shelxl refinement is uniquely defined 
by the following loop, which should always be used as a source of 
symmetry information in preference to the above space-group names. 
They are only intended as comments. 
;
_shelx_estimated_absorpt_t_min 0.129
_shelx_estimated_absorpt_t_max 0.349

loop_
_space_group_symop_operation_xyz
'x, y, z'
'-x, y+1/2, -z+1/2'
'-x, -y, -z'
'x, -y-1/2, z-1/2'

loop_
_atom_site_label
_atom_site_type_symbol
_atom_site_fract_x
_atom_site_fract_y
_atom_site_fract_z
_atom_site_U_iso_or_equiv
_atom_site_adp_type
_atom_site_occupancy
_atom_site_site_symmetry_order
_atom_site_calc_flag
_atom_site_refinement_flags_posn
_atom_site_refinement_flags_adp
_atom_site_refinement_flags_occupancy
_atom_site_disorder_assembly
_atom_site_disorder_group
Zr1 Zr 0.57327(19) 0.54018(12) 0.20150(9) 0.1142(11) Uani 1 1 d . . . . .
Zr2 Zr 0.39137(15) 0.49464(9) 0.11335(10) 0.0931(10) Uani 1 1 d . . . . .
Zr3 Zr 0.42768(17) 0.63200(10) 0.13433(12) 0.1084(11) Uani 1 1 d . . . . .
Zr4 Zr 0.27725(14) 0.54158(14) 0.47411(10) 0.1191(12) Uani 1 1 d . U . . .
Zr5 Zr 0.09397(13) 0.51843(11) 0.38002(8) 0.0870(9) Uani 1 1 d . . . . .
Zr6 Zr 0.15434(19) 0.65120(12) 0.41766(10) 0.1168(11) Uani 1 1 d . . . . .
Cl1 Cl 0.6482(6) 0.3979(4) 0.0734(4) 0.142(3) Uani 1 1 d . . . . .
Cl2 Cl -0.1309(7) 0.6183(4) 0.4665(5) 0.177(4) Uani 1 1 d . . . . .
O1 O 0.4398(13) 0.5569(7) 0.1780(7) 0.111(4) Uani 1 1 d . . . . .
O2 O 0.5326(12) 0.4861(7) 0.1261(7) 0.109(4) Uani 1 1 d . . . . .
H2O H 0.569202 0.463332 0.103359 0.130 Uiso 1 1 calc R U . . .
O3 O 0.4013(10) 0.5727(6) 0.0623(7) 0.089(4) Uani 1 1 d . . . . .
H3O H 0.395339 0.578678 0.019311 0.107 Uiso 1 1 calc R U . . .
O4 O 0.5611(12) 0.6131(7) 0.1427(7) 0.112(4) Uani 1 1 d . . . . .
H4O H 0.607177 0.632203 0.124693 0.134 Uiso 1 1 calc R U . . .
O5 O 0.2030(10) 0.5712(8) 0.3962(7) 0.102(4) Uani 1 1 d . . . . .
O6 O 0.1610(9) 0.4925(7) 0.4679(7) 0.092(4) Uani 1 1 d . . . . .
H6O H 0.142416 0.465801 0.496176 0.110 Uiso 1 1 calc R U . . .
O7 O 0.0478(10) 0.5931(7) 0.4157(6) 0.089(4) Uani 1 1 d . . . . .
H7O H -0.009538 0.599683 0.428507 0.107 Uiso 1 1 calc R U . . .
O8 O 0.2127(11) 0.6143(8) 0.5003(8) 0.118(4) Uani 1 1 d . . . . .
H8O H 0.210094 0.627910 0.540692 0.141 Uiso 1 1 calc R U . . .
C1 C 0.7339(17) 0.5351(12) 0.1697(8) 0.153(7) Uani 1 1 d G U . . .
H1 H 0.740273 0.542569 0.127865 0.184 Uiso 1 1 calc R U . . .
C2 C 0.7385(17) 0.5757(10) 0.2175(11) 0.158(8) Uani 1 1 d G U . . .
H2 H 0.748407 0.615072 0.213303 0.190 Uiso 1 1 calc R U . . .
C3 C 0.7256(19) 0.5471(12) 0.2726(9) 0.169(8) Uani 1 1 d G U . . .
H3 H 0.725377 0.564008 0.311845 0.203 Uiso 1 1 calc R U . . .
C4 C 0.713(2) 0.4889(11) 0.2589(11) 0.167(8) Uani 1 1 d G U . . .
H4 H 0.703010 0.459947 0.287309 0.200 Uiso 1 1 calc R U . . .
C5 C 0.7182(18) 0.4815(10) 0.1953(11) 0.159(7) Uani 1 1 d G U . . .
H5 H 0.712216 0.446697 0.173603 0.191 Uiso 1 1 calc R U . . .
C6 C 0.4074(13) 0.4330(9) 0.0149(10) 0.130(7) Uani 1 1 d G U . . .
H6 H 0.460636 0.435302 -0.004432 0.156 Uiso 1 1 calc R U . . .
C7 C 0.3927(16) 0.3969(8) 0.0644(10) 0.148(7) Uani 1 1 d G U . . .
H7 H 0.434313 0.370709 0.083931 0.178 Uiso 1 1 calc R U . . .
C8 C 0.3047(17) 0.4067(9) 0.0796(9) 0.142(7) Uani 1 1 d G U . . .
H8 H 0.277249 0.388287 0.111010 0.171 Uiso 1 1 calc R U . . .
C9 C 0.2651(12) 0.4490(9) 0.0395(11) 0.139(7) Uani 1 1 d G U . . .
H9 H 0.206502 0.463744 0.039381 0.167 Uiso 1 1 calc R U . . .
C10 C 0.3286(16) 0.4652(8) -0.0005(8) 0.129(7) Uani 1 1 d G U . . .
H10 H 0.319842 0.492800 -0.031966 0.155 Uiso 1 1 calc R U . . .
C11 C 0.3713(17) 0.6946(8) 0.0486(11) 0.156(7) Uani 1 1 d G U . . .
H11 H 0.330433 0.677227 0.018232 0.187 Uiso 1 1 calc R U . . .
C12 C 0.3488(15) 0.7234(10) 0.1015(14) 0.179(8) Uani 1 1 d G U . . .
H12 H 0.290191 0.728692 0.112675 0.215 Uiso 1 1 calc R U . . .
C13 C 0.4291(19) 0.7429(11) 0.1346(11) 0.190(9) Uani 1 1 d G U . . .
H13 H 0.433787 0.763566 0.171922 0.228 Uiso 1 1 calc R U . . .
C14 C 0.5013(14) 0.7262(10) 0.1023(13) 0.173(8) Uani 1 1 d G U . . .
H14 H 0.562776 0.733655 0.114095 0.208 Uiso 1 1 calc R U . . .
C15 C 0.4656(17) 0.6963(8) 0.0491(11) 0.150(7) Uani 1 1 d G U . . .
H15 H 0.498900 0.680295 0.019110 0.180 Uiso 1 1 calc R U . . .
C16 C 0.4257(13) 0.5260(16) 0.5477(12) 0.194(10) Uani 1 1 d G U . . .
H16 H 0.481061 0.538222 0.535424 0.232 Uiso 1 1 calc R U . . .
C17 C 0.3898(17) 0.4706(14) 0.5409(12) 0.192(9) Uani 1 1 d G U . . .
H17 H 0.416938 0.439292 0.523185 0.230 Uiso 1 1 calc R U . . .
C18 C 0.3062(16) 0.4702(13) 0.5651(12) 0.185(9) Uani 1 1 d G U . . .
H18 H 0.267629 0.438622 0.566480 0.222 Uiso 1 1 calc R U . . .
C19 C 0.2905(13) 0.5254(15) 0.5869(11) 0.176(9) Uani 1 1 d G U . . .
H19 H 0.239475 0.537137 0.605477 0.211 Uiso 1 1 calc R U . . .
C20 C 0.3643(18) 0.5598(13) 0.5762(12) 0.190(9) Uani 1 1 d G U . . .
H20 H 0.371383 0.598694 0.586283 0.228 Uiso 1 1 calc R U . . .
C21 C 0.0097(14) 0.4404(9) 0.3236(8) 0.127(6) Uani 1 1 d G U . . .
H21 H 0.035978 0.423180 0.290940 0.153 Uiso 1 1 calc R U . . .
C22 C -0.0488(13) 0.4876(8) 0.3187(7) 0.120(6) Uani 1 1 d G U . . .
H22 H -0.068510 0.507514 0.282179 0.145 Uiso 1 1 calc R U . . .
C23 C -0.0727(11) 0.4999(7) 0.3781(9) 0.109(6) Uani 1 1 d G U . . .
H23 H -0.111133 0.529428 0.388183 0.131 Uiso 1 1 calc R U . . .
C24 C -0.0289(12) 0.4603(8) 0.4197(7) 0.108(6) Uani 1 1 d G U . . .
H24 H -0.032988 0.458638 0.462457 0.130 Uiso 1 1 calc R U . . .
C25 C 0.0220(13) 0.4235(7) 0.3860(9) 0.118(6) Uani 1 1 d G U . . .
H25 H 0.057932 0.392973 0.402357 0.142 Uiso 1 1 calc R U . . .
C26 C 0.0819(19) 0.7461(11) 0.3908(8) 0.170(8) Uani 1 1 d G U . . .
H26 H 0.069037 0.754375 0.348439 0.204 Uiso 1 1 calc R U . . .
C27 C 0.1614(18) 0.7606(11) 0.4284(11) 0.183(9) Uani 1 1 d G U . . .
H27 H 0.211083 0.780235 0.415594 0.220 Uiso 1 1 calc R U . . .
C28 C 0.1536(18) 0.7405(11) 0.4885(9) 0.184(9) Uani 1 1 d G U . . .
H28 H 0.197149 0.744364 0.522922 0.221 Uiso 1 1 calc R U . . .
C29 C 0.069(2) 0.7136(10) 0.4880(9) 0.166(8) Uani 1 1 d G U . . .
H29 H 0.046492 0.696334 0.522099 0.199 Uiso 1 1 calc R U . . .
C30 C 0.0249(16) 0.7171(10) 0.4276(11) 0.163(8) Uani 1 1 d G U . . .
H30 H -0.032686 0.702522 0.414262 0.195 Uiso 1 1 calc R U . . .
O1_1 O 0.5356(8) 0.4666(8) 0.2526(7) 0.164(7) Uani 1 1 d G U . A 1
O2_1 O 0.4103(10) 0.4469(8) 0.1968(5) 0.147(6) Uani 1 1 d G U . A 1
O3_1 O 0.3124(9) 0.4772(8) 0.4084(5) 0.148(6) Uani 1 1 d G U . A 1
O4_1 O 0.1871(8) 0.4574(8) 0.3526(7) 0.145(6) Uani 1 1 d G U . A 1
C1_1 C 0.4534(8) 0.4580(6) 0.2479(5) 0.136(7) Uani 1 1 d G U . A 1
C2_1 C 0.4052(7) 0.4626(5) 0.3034(5) 0.210(12) Uani 1 1 d G U . A 1
H2_1 H 0.439602 0.466502 0.342112 0.253 Uiso 1 1 calc R U . A 1
C3_1 C 0.3175(7) 0.4615(5) 0.3018(5) 0.215(12) Uani 1 1 d G U . A 1
H3_1 H 0.283142 0.457585 0.263110 0.259 Uiso 1 1 calc R U . A 1
C4_1 C 0.2693(8) 0.4661(6) 0.3574(5) 0.153(8) Uani 1 1 d G U . A 1
O1_2 O 0.2562(11) 0.5299(6) 0.1197(7) 0.169(8) Uani 1 1 d G U . B 2
O2_2 O 0.2892(11) 0.6181(6) 0.1407(7) 0.152(6) Uani 1 1 d G U . B 2
O3_2 O 0.0789(9) 0.5679(5) 0.2981(6) 0.117(5) Uani 1 1 d G U . B 2
O4_2 O 0.1120(11) 0.6562(5) 0.3192(6) 0.131(5) Uani 1 1 d G U . B 2
C1_2 C 0.2469(8) 0.5736(5) 0.1501(6) 0.154(8) Uani 1 1 d G U . B 2
C2_2 C 0.1867(7) 0.5724(4) 0.1996(5) 0.207(12) Uani 1 1 d G U . B 2
H2_2 H 0.150153 0.540046 0.202787 0.249 Uiso 1 1 calc R U . B 2
C3_2 C 0.1814(7) 0.6137(4) 0.2392(4) 0.203(12) Uani 1 1 d G U . B 2
H3_2 H 0.217977 0.646024 0.236082 0.243 Uiso 1 1 calc R U . B 2
C4_2 C 0.1212(7) 0.6125(5) 0.2888(4) 0.119(7) Uani 1 1 d G U . B 2
O1_3 O 0.4623(13) 0.6723(7) 0.2140(6) 0.195(7) Uani 1 1 d G U . C 2
O2_3 O 0.5349(10) 0.6046(7) 0.2656(7) 0.154(6) Uani 1 1 d G U . C 2
O3_3 O 0.3009(10) 0.6614(7) 0.4038(6) 0.157(6) Uani 1 1 d G U . C 2
O4_3 O 0.3735(11) 0.5938(8) 0.4555(6) 0.165(6) Uani 1 1 d G U . C 2
C1_3 C 0.4754(10) 0.6422(6) 0.2608(5) 0.150(6) Uani 1 1 d G U . C 2
C2_3 C 0.4175(8) 0.6501(5) 0.3111(5) 0.233(12) Uani 1 1 d G U . C 2
H2_3 H 0.377995 0.681479 0.308784 0.280 Uiso 1 1 calc R U . C 2
C3_3 C 0.4183(7) 0.6159(5) 0.3584(5) 0.245(13) Uani 1 1 d G U . C 2
H3_3 H 0.457823 0.584548 0.360677 0.295 Uiso 1 1 calc R U . C 2
C4_3 C 0.3604(8) 0.6238(6) 0.4087(5) 0.165(8) Uani 1 1 d G U . C 2

loop_
_atom_site_aniso_label
_atom_site_aniso_U_11
_atom_site_aniso_U_22
_atom_site_aniso_U_33
_atom_site_aniso_U_23
_atom_site_aniso_U_13
_atom_site_aniso_U_12
Zr1 0.149(2) 0.144(2) 0.0567(15) -0.0187(13) 0.0431(14) -0.0250(16)
Zr2 0.1086(18) 0.0849(16) 0.0980(18) -0.0255(11) 0.0658(14) -0.0280(12)
Zr3 0.132(2) 0.0823(17) 0.124(2) -0.0402(13) 0.0730(16) -0.0218(13)
Zr4 0.0623(15) 0.220(3) 0.0801(17) 0.0092(16) 0.0301(12) -0.0160(15)
Zr5 0.0836(16) 0.1190(19) 0.0642(15) -0.0108(11) 0.0339(11) -0.0119(12)
Zr6 0.156(2) 0.129(2) 0.0731(16) -0.0012(13) 0.0476(15) -0.0466(17)
Cl1 0.154(7) 0.128(6) 0.143(6) -0.019(5) 0.008(5) 0.039(5)
Cl2 0.200(9) 0.136(7) 0.218(10) 0.062(7) 0.131(8) 0.053(6)
O1 0.173(10) 0.105(8) 0.070(8) -0.029(6) 0.080(7) -0.037(7)
O2 0.160(11) 0.102(10) 0.073(8) -0.033(7) 0.057(7) -0.025(8)
O3 0.104(10) 0.083(7) 0.087(8) -0.016(7) 0.038(7) -0.016(7)
O4 0.140(10) 0.108(9) 0.095(9) -0.041(7) 0.049(7) -0.070(7)
O5 0.091(8) 0.154(9) 0.070(7) -0.004(7) 0.047(6) -0.027(7)
O6 0.078(8) 0.100(9) 0.104(9) -0.005(7) 0.040(6) 0.004(7)
O7 0.089(8) 0.111(8) 0.071(8) 0.003(7) 0.022(7) 0.001(7)
O8 0.102(9) 0.159(11) 0.097(9) -0.025(8) 0.034(7) -0.063(8)
C1 0.135(13) 0.22(2) 0.102(14) -0.014(13) 0.018(14) -0.024(13)
C2 0.153(14) 0.22(2) 0.103(15) -0.015(13) 0.021(13) -0.052(15)
C3 0.187(16) 0.22(2) 0.104(13) -0.017(13) 0.037(13) -0.049(15)
C4 0.175(15) 0.216(19) 0.112(14) -0.014(14) 0.027(13) -0.039(14)
C5 0.147(14) 0.218(18) 0.115(15) -0.023(14) 0.022(13) -0.036(14)
C6 0.165(16) 0.113(15) 0.122(14) -0.064(11) 0.058(12) -0.034(12)
C7 0.192(17) 0.092(13) 0.166(17) -0.040(11) 0.047(14) -0.032(12)
C8 0.192(17) 0.097(13) 0.148(16) -0.047(11) 0.065(13) -0.059(12)
C9 0.163(15) 0.119(16) 0.143(16) -0.053(11) 0.053(11) -0.042(12)
C10 0.163(17) 0.105(15) 0.123(13) -0.051(10) 0.033(11) -0.051(12)
C11 0.209(18) 0.058(12) 0.217(16) -0.006(11) 0.098(14) 0.005(13)
C12 0.220(18) 0.088(13) 0.25(2) -0.037(13) 0.104(15) -0.001(13)
C13 0.23(2) 0.108(13) 0.25(2) -0.060(11) 0.112(16) -0.014(13)
C14 0.221(18) 0.103(14) 0.215(19) -0.036(12) 0.109(16) -0.019(13)
C15 0.212(18) 0.040(11) 0.214(16) -0.011(10) 0.100(15) -0.004(12)
C16 0.104(14) 0.34(3) 0.140(17) 0.008(17) 0.025(12) -0.015(14)
C17 0.111(15) 0.31(2) 0.152(17) 0.032(18) 0.025(13) 0.008(16)
C18 0.111(14) 0.30(2) 0.142(17) 0.053(17) 0.020(13) 0.010(16)
C19 0.088(14) 0.33(3) 0.110(14) 0.021(14) -0.002(11) 0.001(15)
C20 0.106(15) 0.34(3) 0.126(14) -0.009(15) 0.004(12) -0.018(14)
C21 0.157(14) 0.119(13) 0.110(11) -0.045(11) 0.028(12) 0.005(10)
C22 0.130(14) 0.120(15) 0.112(12) -0.036(11) 0.015(10) -0.003(9)
C23 0.070(11) 0.137(15) 0.125(14) -0.029(11) 0.031(10) -0.009(9)
C24 0.088(12) 0.126(14) 0.114(12) -0.033(10) 0.027(10) -0.030(10)
C25 0.123(14) 0.114(12) 0.123(13) -0.022(11) 0.030(11) -0.008(9)
C26 0.28(2) 0.115(14) 0.124(15) -0.001(12) 0.087(14) -0.028(14)
C27 0.31(2) 0.142(14) 0.114(15) -0.024(13) 0.087(16) -0.049(14)
C28 0.33(3) 0.127(15) 0.107(13) -0.041(13) 0.089(15) -0.041(15)
C29 0.30(2) 0.099(15) 0.121(13) 0.000(12) 0.098(15) 0.013(13)
C30 0.27(2) 0.111(14) 0.121(14) 0.008(13) 0.100(14) 0.014(13)
O1_1 0.175(12) 0.194(18) 0.127(12) 0.044(13) 0.041(11) -0.024(13)
O2_1 0.206(15) 0.131(12) 0.111(10) 0.005(10) 0.044(10) -0.027(13)
O3_1 0.101(11) 0.194(16) 0.158(12) -0.006(13) 0.060(9) -0.004(11)
O4_1 0.137(9) 0.176(14) 0.136(13) -0.037(12) 0.070(10) 0.005(12)
C1_1 0.166(13) 0.146(19) 0.106(12) -0.015(14) 0.064(10) 0.009(15)
C2_1 0.171(17) 0.34(3) 0.134(15) -0.05(2) 0.076(15) -0.04(2)
C3_1 0.165(17) 0.34(3) 0.156(16) -0.02(2) 0.091(15) -0.01(2)
C4_1 0.141(12) 0.20(2) 0.130(13) 0.009(16) 0.068(10) 0.008(16)
O1_2 0.146(12) 0.140(13) 0.24(2) -0.078(14) 0.121(12) -0.040(11)
O2_2 0.161(12) 0.110(11) 0.202(17) -0.048(11) 0.091(10) -0.016(9)
O3_2 0.145(13) 0.111(10) 0.094(9) -0.004(9) 0.008(8) 0.000(9)
O4_2 0.209(16) 0.106(10) 0.086(10) 0.003(7) 0.046(9) -0.013(10)
C1_2 0.134(17) 0.127(13) 0.221(19) -0.046(13) 0.116(15) -0.020(13)
C2_2 0.26(2) 0.16(2) 0.24(2) -0.065(17) 0.175(19) -0.04(2)
C3_2 0.27(3) 0.18(2) 0.18(2) -0.065(16) 0.132(18) -0.06(2)
C4_2 0.151(17) 0.114(12) 0.099(14) 0.003(10) 0.042(12) 0.003(12)
O1_3 0.28(2) 0.151(14) 0.169(13) -0.082(9) 0.081(12) -0.045(12)
O2_3 0.209(15) 0.144(14) 0.123(11) -0.076(10) 0.085(10) -0.074(9)
O3_3 0.207(14) 0.162(14) 0.109(12) -0.043(10) 0.051(10) -0.080(9)
O4_3 0.123(10) 0.228(17) 0.148(13) -0.027(11) 0.031(10) -0.066(11)
C1_3 0.209(17) 0.112(15) 0.152(11) -0.099(9) 0.123(11) -0.079(11)
C2_3 0.26(3) 0.26(3) 0.21(2) -0.013(19) 0.166(19) 0.00(2)
C3_3 0.25(3) 0.30(3) 0.20(2) 0.01(2) 0.131(19) -0.01(2)
C4_3 0.145(15) 0.22(2) 0.141(15) -0.034(13) 0.060(12) -0.076(11)

loop_
_atom_type_symbol
_atom_type_description
_atom_type_scat_dispersion_real
_atom_type_scat_dispersion_imag
_atom_type_scat_source
C C 0.0181 0.0091 'International Tables Vol C Tables 4.2.6.8 and 6.1.1.4'
H H 0.0000 0.0000 'International Tables Vol C Tables 4.2.6.8 and 6.1.1.4'
O O 0.0492 0.0322 'International Tables Vol C Tables 4.2.6.8 and 6.1.1.4'
Zr Zr -0.1862 2.2449 'International Tables Vol C Tables 4.2.6.8 and 6.1.1.4'
Cl Cl 0.3639 0.7018 'International Tables Vol C Tables 4.2.6.8 and 6.1.1.4'

loop_
_geom_angle_atom_site_label_1
_geom_angle_atom_site_label_2
_geom_angle_atom_site_label_3
_geom_angle
_geom_angle_site_symmetry_1
_geom_angle_site_symmetry_3
_geom_angle_publ_flag
O1 Zr1 O2 74.4(6) . . ?
O1 Zr1 O4 71.3(6) . . ?
O2 Zr1 O4 91.0(6) . . ?
O1 Zr1 O1_1 88.9(6) . . ?
O2 Zr1 O1_1 81.5(6) . . ?
O4 Zr1 O1_1 160.1(6) . . ?
O1 Zr1 O2_3 73.1(6) . . ?
O2 Zr1 O2_3 147.5(7) . . ?
O4 Zr1 O2_3 79.4(6) . . ?
O1 Zr1 C1 148.8(6) . . ?
O2 Zr1 C1 87.7(7) . . ?
O4 Zr1 C1 84.0(7) . . ?
O1_1 Zr1 C1 113.9(7) . . ?
O2_3 Zr1 C1 121.6(7) . . ?
O1 Zr1 C5 152.9(6) . . ?
O2 Zr1 C5 79.0(7) . . ?
O4 Zr1 C5 114.4(8) . . ?
O1_1 Zr1 C5 82.4(7) . . ?
O2_3 Zr1 C5 133.3(7) . . ?
C1 Zr1 C5 31.7(3) . . ?
O1 Zr1 C2 149.4(7) . . ?
O2 Zr1 C2 119.1(7) . . ?
O4 Zr1 C2 80.7(7) . . ?
O1_1 Zr1 C2 119.0(7) . . ?
O2_3 Zr1 C2 90.2(7) . . ?
C1 Zr1 C2 31.6(3) . . ?
C5 Zr1 C2 52.2(3) . . ?
O1 Zr1 C4 156.6(6) . . ?
O2 Zr1 C4 104.0(8) . . ?
O4 Zr1 C4 132.0(7) . . ?
O1_1 Zr1 C4 67.9(6) . . ?
O2_3 Zr1 C4 105.5(8) . . ?
C1 Zr1 C4 52.2(4) . . ?
C5 Zr1 C4 31.5(3) . . ?
C2 Zr1 C4 52.0(4) . . ?
O1 Zr1 C3 154.1(6) . . ?
O2 Zr1 C3 131.0(8) . . ?
O4 Zr1 C3 108.5(8) . . ?
O1_1 Zr1 C3 90.2(7) . . ?
O2_3 Zr1 C3 81.3(7) . . ?
C1 Zr1 C3 52.1(3) . . ?
C5 Zr1 C3 52.0(4) . . ?
C2 Zr1 C3 31.4(3) . . ?
C4 Zr1 C3 31.3(3) . . ?
O1 Zr1 Zr3 35.2(4) . . ?
O2 Zr1 Zr3 85.9(5) . . ?
O4 Zr1 Zr3 36.7(5) . . ?
O1_1 Zr1 Zr3 123.8(4) . . ?
O2_3 Zr1 Zr3 67.8(5) . . ?
C1 Zr1 Zr3 120.1(5) . . ?
C5 Zr1 Zr3 147.5(6) . . ?
C2 Zr1 Zr3 115.0(5) . . ?
C4 Zr1 Zr3 166.3(6) . . ?
C3 Zr1 Zr3 135.5(6) . . ?
O1 Zr1 Zr2 37.2(4) . . ?
O2 Zr1 Zr2 37.9(5) . . ?
O4 Zr1 Zr2 84.3(4) . . ?
O1_1 Zr1 Zr2 78.4(4) . . ?
O2_3 Zr1 Zr2 109.7(4) . . ?
C1 Zr1 Zr2 123.8(5) . . ?
C5 Zr1 Zr2 115.7(5) . . ?
C2 Zr1 Zr2 152.4(5) . . ?
C4 Zr1 Zr2 133.5(6) . . ?
C3 Zr1 Zr2 164.8(6) . . ?
Zr3 Zr1 Zr2 59.72(7) . . ?
O2 Zr2 O1 73.3(6) . . ?
O2 Zr2 O2_1 78.5(6) . . ?
O1 Zr2 O2_1 77.9(6) . . ?
O2 Zr2 O3 91.4(6) . . ?
O1 Zr2 O3 73.5(6) . . ?
O2_1 Zr2 O3 151.3(6) . . ?
O2 Zr2 O1_2 160.1(5) . . ?
O1 Zr2 O1_2 87.0(6) . . ?
O3 Zr2 O1_2 80.1(6) . . ?
O2 Zr2 C8 115.9(8) . . ?
O1 Zr2 C8 154.0(5) . . ?
O2_1 Zr2 C8 80.4(7) . . ?
O3 Zr2 C8 127.7(7) . . ?
O1_2 Zr2 C8 83.1(7) . . ?
O2 Zr2 C7 85.1(7) . . ?
O1 Zr2 C7 153.4(7) . . ?
O2_1 Zr2 C7 82.9(7) . . ?
O3 Zr2 C7 123.3(6) . . ?
O1_2 Zr2 C7 114.6(6) . . ?
C8 Zr2 C7 32.5(2) . . ?
O2 Zr2 C9 134.1(6) . . ?
O1 Zr2 C9 152.0(7) . . ?
O2_1 Zr2 C9 109.5(7) . . ?
O3 Zr2 C9 96.8(7) . . ?
O1_2 Zr2 C9 65.3(5) . . ?
C8 Zr2 C9 32.2(2) . . ?
C7 Zr2 C9 53.0(3) . . ?
O2 Zr2 C6 82.8(6) . . ?
O1 Zr2 C6 151.2(5) . . ?
O2_1 Zr2 C6 113.1(7) . . ?
O3 Zr2 C6 91.7(6) . . ?
O1_2 Zr2 C6 115.2(6) . . ?
C8 Zr2 C6 52.8(2) . . ?
C7 Zr2 C6 31.7(2) . . ?
C9 Zr2 C6 52.0(2) . . ?
O2 Zr2 C10 110.2(7) . . ?
O1 Zr2 C10 150.5(6) . . ?
O2_1 Zr2 C10 131.6(6) . . ?
O3 Zr2 C10 77.1(5) . . ?
O1_2 Zr2 C10 85.6(7) . . ?
C8 Zr2 C10 52.4(3) . . ?
C7 Zr2 C10 52.2(2) . . ?
C9 Zr2 C10 31.3(2) . . ?
C6 Zr2 C10 31.03(18) . . ?
O2 Zr2 Zr3 85.9(4) . . ?
O1 Zr2 Zr3 35.6(5) . . ?
O2_1 Zr2 Zr3 113.1(4) . . ?
O3 Zr2 Zr3 38.7(4) . . ?
O1_2 Zr2 Zr3 76.2(4) . . ?
C8 Zr2 Zr3 156.9(7) . . ?
C7 Zr2 Zr3 159.6(6) . . ?
C9 Zr2 Zr3 126.3(5) . . ?
C6 Zr2 Zr3 128.7(5) . . ?
C10 Zr2 Zr3 114.9(4) . . ?
O2 Zr2 Zr1 38.0(4) . . ?
O1 Zr2 Zr1 36.0(5) . . ?
O2_1 Zr2 Zr1 69.7(4) . . ?
O3 Zr2 Zr1 85.8(4) . . ?
O1_2 Zr2 Zr1 122.7(4) . . ?
C8 Zr2 Zr1 142.9(6) . . ?
C7 Zr2 Zr1 119.4(5) . . ?
C9 Zr2 Zr1 172.0(4) . . ?
C6 Zr2 Zr1 120.5(4) . . ?
C10 Zr2 Zr1 143.9(5) . . ?
Zr3 Zr2 Zr1 59.58(8) . . ?
O1_3 Zr3 O1 90.2(6) . . ?
O1_3 Zr3 O4 82.4(7) . . ?
O1 Zr3 O4 74.2(7) . . ?
O1_3 Zr3 O3 166.7(7) . . ?
O1 Zr3 O3 76.8(6) . . ?
O4 Zr3 O3 91.4(6) . . ?
O1_3 Zr3 O2_2 100.2(6) . . ?
O1 Zr3 O2_2 82.6(7) . . ?
O4 Zr3 O2_2 156.7(7) . . ?
O3 Zr3 O2_2 81.0(5) . . ?
O1_3 Zr3 C11 114.4(7) . . ?
O1 Zr3 C11 153.5(7) . . ?
O4 Zr3 C11 116.8(8) . . ?
O3 Zr3 C11 78.9(7) . . ?
O2_2 Zr3 C11 83.5(8) . . ?
O1_3 Zr3 C15 107.5(7) . . ?
O1 Zr3 C15 150.1(6) . . ?
O4 Zr3 C15 84.2(7) . . ?
O3 Zr3 C15 83.4(6) . . ?
O2_2 Zr3 C15 116.4(8) . . ?
C11 Zr3 C15 33.0(3) . . ?
O1_3 Zr3 C12 84.9(8) . . ?
O1 Zr3 C12 154.4(7) . . ?
O4 Zr3 C12 129.5(7) . . ?
O3 Zr3 C12 108.0(8) . . ?
O2_2 Zr3 C12 73.7(7) . . ?
C11 Zr3 C12 32.9(3) . . ?
C15 Zr3 C12 54.0(3) . . ?
O1_3 Zr3 C14 75.7(7) . . ?
O1 Zr3 C14 149.1(8) . . ?
O4 Zr3 C14 76.7(7) . . ?
O3 Zr3 C14 114.4(7) . . ?
O2_2 Zr3 C14 126.5(7) . . ?
C11 Zr3 C14 53.5(3) . . ?
C15 Zr3 C14 31.9(2) . . ?
C12 Zr3 C14 52.9(3) . . ?
O1_3 Zr3 C13 61.5(7) . . ?
O1 Zr3 C13 151.6(7) . . ?
O4 Zr3 C13 102.1(8) . . ?
O3 Zr3 C13 131.7(7) . . ?
O2_2 Zr3 C13 99.3(7) . . ?
C11 Zr3 C13 53.5(4) . . ?
C15 Zr3 C13 52.9(3) . . ?
C12 Zr3 C13 31.9(3) . . ?
C14 Zr3 C13 31.4(3) . . ?
O1_3 Zr3 C1_3 23.4(2) . . ?
O1 Zr3 C1_3 66.8(5) . . ?
O4 Zr3 C1_3 77.8(5) . . ?
O3 Zr3 C1_3 143.5(5) . . ?
O2_2 Zr3 C1_3 95.4(5) . . ?
C11 Zr3 C1_3 137.1(6) . . ?
C15 Zr3 C1_3 128.9(6) . . ?
C12 Zr3 C1_3 105.6(7) . . ?
C14 Zr3 C1_3 97.1(6) . . ?
C13 Zr3 C1_3 84.8(6) . . ?
O1_3 Zr3 Zr1 80.1(6) . . ?
O1 Zr3 Zr1 36.0(5) . . ?
O4 Zr3 Zr1 39.0(5) . . ?
O3 Zr3 Zr1 87.6(4) . . ?
O2_2 Zr3 Zr1 118.3(5) . . ?
C11 Zr3 Zr1 152.5(6) . . ?
C15 Zr3 Zr1 122.2(6) . . ?
C12 Zr3 Zr1 162.3(7) . . ?
C14 Zr3 Zr1 113.5(5) . . ?
C13 Zr3 Zr1 130.5(7) . . ?
C1_3 Zr3 Zr1 62.0(3) . . ?
O4_3 Zr4 O5 87.7(6) . . ?
O4_3 Zr4 O6 163.4(6) . . ?
O5 Zr4 O6 76.2(6) . . ?
O4_3 Zr4 O8 85.2(7) . . ?
O5 Zr4 O8 73.8(7) . . ?
O6 Zr4 O8 93.7(6) . . ?
O5 Zr4 O3_1 80.7(6) . . ?
O6 Zr4 O3_1 80.4(5) . . ?
O8 Zr4 O3_1 154.6(7) . . ?
O4_3 Zr4 C19 108.7(8) . . ?
O5 Zr4 C19 148.7(6) . . ?
O6 Zr4 C19 87.4(8) . . ?
O8 Zr4 C19 80.9(9) . . ?
O3_1 Zr4 C19 123.1(9) . . ?
O4_3 Zr4 C20 75.8(8) . . ?
O5 Zr4 C20 150.0(9) . . ?
O6 Zr4 C20 120.4(8) . . ?
O8 Zr4 C20 79.9(9) . . ?
O3_1 Zr4 C20 124.4(8) . . ?
C19 Zr4 C20 33.0(3) . . ?
O4_3 Zr4 C18 119.7(7) . . ?
O5 Zr4 C18 152.0(7) . . ?
O6 Zr4 C18 76.1(7) . . ?
O8 Zr4 C18 111.4(9) . . ?
O3_1 Zr4 C18 91.2(9) . . ?
C19 Zr4 C18 32.1(3) . . ?
C20 Zr4 C18 53.2(3) . . ?
O4_3 Zr4 C16 67.9(8) . . ?
O5 Zr4 C16 154.5(6) . . ?
O6 Zr4 C16 127.5(8) . . ?
O8 Zr4 C16 109.6(9) . . ?
O3_1 Zr4 C16 93.2(9) . . ?
C19 Zr4 C16 53.1(3) . . ?
C20 Zr4 C16 31.9(3) . . ?
C18 Zr4 C16 51.9(3) . . ?
O4_3 Zr4 C17 94.0(9) . . ?
O5 Zr4 C17 155.9(8) . . ?
O6 Zr4 C17 99.2(8) . . ?
O8 Zr4 C17 130.3(8) . . ?
O3_1 Zr4 C17 75.1(7) . . ?
C19 Zr4 C17 52.3(4) . . ?
C20 Zr4 C17 52.2(3) . . ?
C18 Zr4 C17 30.9(3) . . ?
C16 Zr4 C17 30.8(3) . . ?
O4_3 Zr4 C4_3 23.2(2) . . ?
O5 Zr4 C4_3 64.5(5) . . ?
O6 Zr4 C4_3 140.5(5) . . ?
O8 Zr4 C4_3 79.4(5) . . ?
C19 Zr4 C4_3 128.8(8) . . ?
C20 Zr4 C4_3 96.9(7) . . ?
C18 Zr4 C4_3 142.7(6) . . ?
C16 Zr4 C4_3 90.9(6) . . ?
C17 Zr4 C4_3 115.0(7) . . ?
O4_3 Zr4 Zr5 123.6(5) . . ?
O5 Zr4 Zr5 36.7(4) . . ?
O6 Zr4 Zr5 39.9(4) . . ?
O8 Zr4 Zr5 85.8(4) . . ?
O3_1 Zr4 Zr5 73.8(4) . . ?
C19 Zr4 Zr5 124.4(5) . . ?
C20 Zr4 Zr5 154.9(7) . . ?
C18 Zr4 Zr5 115.3(6) . . ?
C16 Zr4 Zr5 162.4(8) . . ?
C17 Zr4 Zr5 131.8(7) . . ?
C4_3 Zr4 Zr5 100.6(3) . . ?
O5 Zr5 O7 73.4(6) . . ?
O5 Zr5 O3_2 79.7(6) . . ?
O7 Zr5 O3_2 81.0(5) . . ?
O5 Zr5 O4_1 85.6(6) . . ?
O7 Zr5 O4_1 158.8(6) . . ?
O5 Zr5 O6 74.6(6) . . ?
O7 Zr5 O6 92.7(6) . . ?
O3_2 Zr5 O6 154.3(6) . . ?
O4_1 Zr5 O6 78.7(6) . . ?
O5 Zr5 C21 152.5(6) . . ?
O7 Zr5 C21 130.0(6) . . ?
O3_2 Zr5 C21 89.3(6) . . ?
O4_1 Zr5 C21 71.0(6) . . ?
O6 Zr5 C21 113.2(7) . . ?
O5 Zr5 C25 151.1(7) . . ?
O7 Zr5 C25 125.2(6) . . ?
O3_2 Zr5 C25 122.0(6) . . ?
O4_1 Zr5 C25 73.2(6) . . ?
O6 Zr5 C25 82.0(6) . . ?
C21 Zr5 C25 33.0(2) . . ?
O5 Zr5 C22 152.3(6) . . ?
O7 Zr5 C22 98.4(6) . . ?
O3_2 Zr5 C22 72.7(5) . . ?
O4_1 Zr5 C22 101.6(6) . . ?
O6 Zr5 C22 133.0(6) . . ?
C21 Zr5 C22 32.9(2) . . ?
C25 Zr5 C22 54.5(3) . . ?
O5 Zr5 C24 150.1(5) . . ?
O7 Zr5 C24 92.6(6) . . ?
O3_2 Zr5 C24 124.9(6) . . ?
O4_1 Zr5 C24 104.8(6) . . ?
O6 Zr5 C24 80.0(6) . . ?
C21 Zr5 C24 54.4(3) . . ?
C25 Zr5 C24 32.7(2) . . ?
C22 Zr5 C24 54.1(3) . . ?
O5 Zr5 C23 150.8(6) . . ?
O7 Zr5 C23 77.5(5) . . ?
O3_2 Zr5 C23 93.9(6) . . ?
O4_1 Zr5 C23 123.6(5) . . ?
O6 Zr5 C23 109.2(6) . . ?
C21 Zr5 C23 54.3(3) . . ?
C25 Zr5 C23 54.1(2) . . ?
C22 Zr5 C23 32.6(2) . . ?
C24 Zr5 C23 32.46(19) . . ?
O5 Zr5 Zr4 36.7(5) . . ?
O7 Zr5 Zr4 85.1(4) . . ?
O3_2 Zr5 Zr4 116.0(4) . . ?
O4_1 Zr5 Zr4 76.1(4) . . ?
O6 Zr5 Zr4 38.3(4) . . ?
C21 Zr5 Zr4 141.1(5) . . ?
C25 Zr5 Zr4 116.9(4) . . ?
C22 Zr5 Zr4 171.1(4) . . ?
C24 Zr5 Zr4 117.8(4) . . ?
C23 Zr5 Zr4 142.5(4) . . ?
O5 Zr5 Zr6 36.9(5) . . ?
O7 Zr5 Zr6 37.3(4) . . ?
O3_2 Zr5 Zr6 72.2(3) . . ?
O4_1 Zr5 Zr6 122.2(4) . . ?
O6 Zr5 Zr6 87.7(4) . . ?
C21 Zr5 Zr6 158.0(5) . . ?
C25 Zr5 Zr6 159.4(4) . . ?
C22 Zr5 Zr6 126.6(5) . . ?
C24 Zr5 Zr6 127.8(4) . . ?
C23 Zr5 Zr6 114.0(4) . . ?
Zr4 Zr5 Zr6 60.34(9) . . ?
O7 Zr6 O5 72.0(6) . . ?
O7 Zr6 O8 89.5(6) . . ?
O5 Zr6 O8 72.4(7) . . ?
O7 Zr6 O4_2 82.9(5) . . ?
O5 Zr6 O4_2 84.2(5) . . ?
O8 Zr6 O4_2 156.6(6) . . ?
O7 Zr6 O3_3 144.5(6) . . ?
O5 Zr6 O3_3 72.4(6) . . ?
O8 Zr6 O3_3 80.8(6) . . ?
O4_2 Zr6 O3_3 92.5(5) . . ?
O7 Zr6 C30 79.1(7) . . ?
O5 Zr6 C30 150.1(7) . . ?
O8 Zr6 C30 115.6(7) . . ?
O4_2 Zr6 C30 84.8(7) . . ?
O3_3 Zr6 C30 135.7(7) . . ?
O7 Zr6 C26 105.4(8) . . ?
O5 Zr6 C26 153.7(6) . . ?
O8 Zr6 C26 133.8(7) . . ?
O4_2 Zr6 C26 69.6(6) . . ?
O3_3 Zr6 C26 105.9(8) . . ?
C30 Zr6 C26 32.6(3) . . ?
O7 Zr6 C29 87.6(7) . . ?
O5 Zr6 C29 149.2(6) . . ?
O8 Zr6 C29 84.8(7) . . ?
O4_2 Zr6 C29 116.8(7) . . ?
O3_3 Zr6 C29 125.0(7) . . ?
C30 Zr6 C29 32.3(3) . . ?
C26 Zr6 C29 53.3(3) . . ?
O7 Zr6 C27 132.4(7) . . ?
O5 Zr6 C27 154.8(6) . . ?
O8 Zr6 C27 108.9(8) . . ?
O4_2 Zr6 C27 92.3(7) . . ?
O3_3 Zr6 C27 82.9(7) . . ?
C30 Zr6 C27 53.2(3) . . ?
C26 Zr6 C27 32.0(3) . . ?
C29 Zr6 C27 52.7(3) . . ?
O7 Zr6 C28 118.9(7) . . ?
O5 Zr6 C28 151.9(7) . . ?
O8 Zr6 C28 81.5(7) . . ?
O4_2 Zr6 C28 121.5(6) . . ?
O3_3 Zr6 C28 93.5(7) . . ?
C30 Zr6 C28 52.9(3) . . ?
C26 Zr6 C28 52.8(3) . . ?
C29 Zr6 C28 31.6(2) . . ?
C27 Zr6 C28 31.5(3) . . ?
O7 Zr6 Zr4 83.7(4) . . ?
O5 Zr6 Zr4 36.1(4) . . ?
O8 Zr6 Zr4 37.0(5) . . ?
O4_2 Zr6 Zr4 119.8(3) . . ?
O3_3 Zr6 Zr4 68.1(5) . . ?
C30 Zr6 Zr4 148.0(5) . . ?
C26 Zr6 Zr4 168.2(6) . . ?
C29 Zr6 Zr4 120.9(5) . . ?
C27 Zr6 Zr4 136.3(7) . . ?
C28 Zr6 Zr4 116.3(5) . . ?
O7 Zr6 Zr5 36.7(4) . . ?
O5 Zr6 Zr5 36.1(4) . . ?
O8 Zr6 Zr5 84.3(5) . . ?
O4_2 Zr6 Zr5 76.4(3) . . ?
O3_3 Zr6 Zr5 107.9(4) . . ?
C30 Zr6 Zr5 114.2(5) . . ?
C26 Zr6 Zr5 132.4(6) . . ?
C29 Zr6 Zr5 123.1(6) . . ?
C27 Zr6 Zr5 164.5(7) . . ?
C28 Zr6 Zr5 152.0(6) . . ?
Zr4 Zr6 Zr5 59.19(8) . . ?
Zr3 O1 Zr1 108.9(7) . . ?
Zr3 O1 Zr2 106.7(8) . . ?
Zr1 O1 Zr2 106.8(7) . . ?
Zr2 O2 Zr1 104.0(7) . . ?
Zr2 O2 H2O 128.0 . . ?
Zr1 O2 H2O 128.0 . . ?
Zr3 O3 Zr2 101.3(6) . . ?
Zr3 O3 H3O 129.3 . . ?
Zr2 O3 H3O 129.3 . . ?
Zr3 O4 Zr1 104.3(6) . . ?
Zr3 O4 H4O 127.9 . . ?
Zr1 O4 H4O 127.9 . . ?
Zr5 O5 Zr4 106.6(7) . . ?
Zr5 O5 Zr6 107.1(7) . . ?
Zr4 O5 Zr6 106.9(7) . . ?
Zr4 O6 Zr5 101.8(6) . . ?
Zr4 O6 H6O 129.1 . . ?
Zr5 O6 H6O 129.1 . . ?
Zr5 O7 Zr6 106.0(6) . . ?
Zr5 O7 H7O 127.0 . . ?
Zr6 O7 H7O 127.0 . . ?
Zr4 O8 Zr6 105.5(7) . . ?
Zr4 O8 H8O 127.3 . . ?
Zr6 O8 H8O 127.3 . . ?
C5 C1 C2 108.0 . . ?
C5 C1 Zr1 74.5(11) . . ?
C2 C1 Zr1 74.9(10) . . ?
C5 C1 H1 126.0 . . ?
C2 C1 H1 126.0 . . ?
Zr1 C1 H1 116.6 . . ?
C1 C2 C3 108.0 . . ?
C1 C2 Zr1 73.4(10) . . ?
C3 C2 Zr1 75.1(10) . . ?
C1 C2 H2 126.0 . . ?
C3 C2 H2 126.0 . . ?
Zr1 C2 H2 117.4 . . ?
C4 C3 C2 108.0 . . ?
C4 C3 Zr1 74.1(10) . . ?
C2 C3 Zr1 73.5(10) . . ?
C4 C3 H3 126.0 . . ?
C2 C3 H3 126.0 . . ?
Zr1 C3 H3 118.3 . . ?
C3 C4 C5 108.0 . . ?
C3 C4 Zr1 74.6(10) . . ?
C5 C4 Zr1 73.3(10) . . ?
C3 C4 H4 126.0 . . ?
C5 C4 H4 126.0 . . ?
Zr1 C4 H4 118.1 . . ?
C4 C5 C1 108.0 . . ?
C4 C5 Zr1 75.2(10) . . ?
C1 C5 Zr1 73.8(10) . . ?
C4 C5 H5 126.0 . . ?
C1 C5 H5 126.0 . . ?
Zr1 C5 H5 117.0 . . ?
C7 C6 C10 108.0 . . ?
C7 C6 Zr2 70.8(7) . . ?
C10 C6 Zr2 75.5(8) . . ?
C7 C6 H6 126.0 . . ?
C10 C6 H6 126.0 . . ?
Zr2 C6 H6 119.6 . . ?
C8 C7 C6 108.0 . . ?
C8 C7 Zr2 72.7(8) . . ?
C6 C7 Zr2 77.6(7) . . ?
C8 C7 H7 126.0 . . ?
C6 C7 H7 126.0 . . ?
Zr2 C7 H7 115.9 . . ?
C7 C8 C9 108.0 . . ?
C7 C8 Zr2 74.9(8) . . ?
C9 C8 Zr2 76.7(8) . . ?
C7 C8 H8 126.0 . . ?
C9 C8 H8 126.0 . . ?
Zr2 C8 H8 114.7 . . ?
C8 C9 C10 108.0 . . ?
C8 C9 Zr2 71.1(7) . . ?
C10 C9 Zr2 77.1(7) . . ?
C8 C9 H9 126.0 . . ?
C10 C9 H9 126.0 . . ?
Zr2 C9 H9 117.7 . . ?
C9 C10 C6 108.0 . . ?
C9 C10 Zr2 71.6(7) . . ?
C6 C10 Zr2 73.5(8) . . ?
C9 C10 H10 126.0 . . ?
C6 C10 H10 126.0 . . ?
Zr2 C10 H10 120.7 . . ?
C15 C11 C12 108.0 . . ?
C15 C11 Zr3 75.6(9) . . ?
C12 C11 Zr3 76.0(9) . . ?
C15 C11 H11 126.0 . . ?
C12 C11 H11 126.0 . . ?
Zr3 C11 H11 114.6 . . ?
C13 C12 C11 108.0 . . ?
C13 C12 Zr3 77.6(10) . . ?
C11 C12 Zr3 71.1(9) . . ?
C13 C12 H12 126.0 . . ?
C11 C12 H12 126.0 . . ?
Zr3 C12 H12 117.3 . . ?
C12 C13 C14 108.0 . . ?
C12 C13 Zr3 70.5(9) . . ?
C14 C13 Zr3 74.1(8) . . ?
C12 C13 H13 126.0 . . ?
C14 C13 H13 126.0 . . ?
Zr3 C13 H13 121.1 . . ?
C15 C14 C13 108.0 . . ?
C15 C14 Zr3 70.4(9) . . ?
C13 C14 Zr3 74.5(9) . . ?
C15 C14 H14 126.0 . . ?
C13 C14 H14 126.0 . . ?
Zr3 C14 H14 120.9 . . ?
C11 C15 C14 108.0 . . ?
C11 C15 Zr3 71.4(9) . . ?
C14 C15 Zr3 77.7(10) . . ?
C11 C15 H15 126.0 . . ?
C14 C15 H15 126.0 . . ?
Zr3 C15 H15 116.9 . . ?
C20 C16 C17 108.0 . . ?
C20 C16 Zr4 69.0(10) . . ?
C17 C16 Zr4 77.1(10) . . ?
C20 C16 H16 126.0 . . ?
C17 C16 H16 126.0 . . ?
Zr4 C16 H16 119.6 . . ?
C16 C17 C18 108.0 . . ?
C16 C17 Zr4 72.1(10) . . ?
C18 C17 Zr4 71.2(9) . . ?
C16 C17 H17 126.0 . . ?
C18 C17 H17 126.0 . . ?
Zr4 C17 H17 122.4 . . ?
C19 C18 C17 108.0 . . ?
C19 C18 Zr4 69.2(10) . . ?
C17 C18 Zr4 77.9(9) . . ?
C19 C18 H18 126.0 . . ?
C17 C18 H18 126.0 . . ?
Zr4 C18 H18 118.8 . . ?
C18 C19 C20 108.0 . . ?
C18 C19 Zr4 78.7(11) . . ?
C20 C19 Zr4 74.0(10) . . ?
C18 C19 H19 126.0 . . ?
C20 C19 H19 126.0 . . ?
Zr4 C19 H19 113.6 . . ?
C16 C20 C19 108.0 . . ?
C16 C20 Zr4 79.1(10) . . ?
C19 C20 Zr4 73.0(10) . . ?
C16 C20 H20 126.0 . . ?
C19 C20 H20 126.0 . . ?
Zr4 C20 H20 114.2 . . ?
C22 C21 C25 108.0 . . ?
C22 C21 Zr5 74.5(7) . . ?
C25 C21 Zr5 74.0(7) . . ?
C22 C21 H21 126.0 . . ?
C25 C21 H21 126.0 . . ?
Zr5 C21 H21 117.5 . . ?
C21 C22 C23 108.0 . . ?
C21 C22 Zr5 72.6(7) . . ?
C23 C22 Zr5 74.8(7) . . ?
C21 C22 H22 126.0 . . ?
C23 C22 H22 126.0 . . ?
Zr5 C22 H22 118.5 . . ?
C24 C23 C22 108.0 . . ?
C24 C23 Zr5 73.5(7) . . ?
C22 C23 Zr5 72.6(7) . . ?
C24 C23 H23 126.0 . . ?
C22 C23 H23 126.0 . . ?
Zr5 C23 H23 119.7 . . ?
C23 C24 C25 108.0 . . ?
C23 C24 Zr5 74.0(7) . . ?
C25 C24 Zr5 72.4(7) . . ?
C23 C24 H24 126.0 . . ?
C25 C24 H24 126.0 . . ?
Zr5 C24 H24 119.4 . . ?
C21 C25 C24 108.0 . . ?
C21 C25 Zr5 73.0(7) . . ?
C24 C25 Zr5 74.9(7) . . ?
C21 C25 H25 126.0 . . ?
C24 C25 H25 126.0 . . ?
Zr5 C25 H25 118.1 . . ?
C30 C26 C27 108.0 . . ?
C30 C26 Zr6 73.2(9) . . ?
C27 C26 Zr6 76.4(10) . . ?
C30 C26 H26 126.0 . . ?
C27 C26 H26 126.0 . . ?
Zr6 C26 H26 116.5 . . ?
C26 C27 C28 108.0 . . ?
C26 C27 Zr6 71.6(9) . . ?
C28 C27 Zr6 75.2(9) . . ?
C26 C27 H27 126.0 . . ?
C28 C27 H27 126.0 . . ?
Zr6 C27 H27 119.1 . . ?
C29 C28 C27 108.0 . . ?
C29 C28 Zr6 72.4(9) . . ?
C27 C28 Zr6 73.3(9) . . ?
C29 C28 H28 126.0 . . ?
C27 C28 H28 126.0 . . ?
Zr6 C28 H28 120.1 . . ?
C30 C29 C28 108.0 . . ?
C30 C29 Zr6 71.8(9) . . ?
C28 C29 Zr6 76.0(10) . . ?
C30 C29 H29 126.0 . . ?
C28 C29 H29 126.0 . . ?
Zr6 C29 H29 118.2 . . ?
C26 C30 C29 108.0 . . ?
C26 C30 Zr6 74.3(10) . . ?
C29 C30 Zr6 76.0(9) . . ?
C26 C30 H30 126.0 . . ?
C29 C30 H30 126.0 . . ?
Zr6 C30 H30 115.9 . . ?
C1_1 O1_1 Zr1 113.5(7) . . ?
C1_1 O2_1 Zr2 131.1(9) . . ?
C4_1 O3_1 Zr4 126.1(8) . . ?
C4_1 O4_1 Zr5 122.6(8) . . ?
O1_1 C1_1 O2_1 121.2 . . ?
O1_1 C1_1 C2_1 119.1 . . ?
O2_1 C1_1 C2_1 119.6 . . ?
C3_1 C2_1 C1_1 123.6 . . ?
C3_1 C2_1 H2_1 118.2 . . ?
C1_1 C2_1 H2_1 118.2 . . ?
C2_1 C3_1 C4_1 123.6 . . ?
C2_1 C3_1 H3_1 118.2 . . ?
C4_1 C3_1 H3_1 118.2 . . ?
O4_1 C4_1 O3_1 121.2 . . ?
O4_1 C4_1 C3_1 119.1 . . ?
O3_1 C4_1 C3_1 119.6 . . ?
C1_2 O1_2 Zr2 120.2(7) . . ?
C1_2 O2_2 Zr3 130.9(8) . . ?
C4_2 O3_2 Zr5 126.0(8) . . ?
C4_2 O4_2 Zr6 116.5(7) . . ?
O1_2 C1_2 O2_2 121.2 . . ?
O1_2 C1_2 C2_2 119.1 . . ?
O2_2 C1_2 C2_2 119.6 . . ?
C3_2 C2_2 C1_2 123.6 . . ?
C3_2 C2_2 H2_2 118.2 . . ?
C1_2 C2_2 H2_2 118.2 . . ?
C2_2 C3_2 C4_2 123.6 . . ?
C2_2 C3_2 H3_2 118.2 . . ?
C4_2 C3_2 H3_2 118.2 . . ?
O4_2 C4_2 O3_2 121.2 . . ?
O4_2 C4_2 C3_2 119.1 . . ?
O3_2 C4_2 C3_2 119.6 . . ?
C1_3 O1_3 Zr3 116.7(7) . . ?
C1_3 O2_3 Zr1 132.2(8) . . ?
C4_3 O3_3 Zr6 127.3(8) . . ?
C4_3 O4_3 Zr4 118.2(7) . . ?
O1_3 C1_3 O2_3 121.2 . . ?
O1_3 C1_3 C2_3 119.1 . . ?
O2_3 C1_3 C2_3 119.6 . . ?
O1_3 C1_3 Zr3 39.9(5) . . ?
O2_3 C1_3 Zr3 97.2(5) . . ?
C2_3 C1_3 Zr3 129.6(4) . . ?
C3_3 C2_3 C1_3 123.6 . . ?
C3_3 C2_3 H2_3 118.2 . . ?
C1_3 C2_3 H2_3 118.2 . . ?
C2_3 C3_3 C4_3 123.6 . . ?
C2_3 C3_3 H3_3 118.2 . . ?
C4_3 C3_3 H3_3 118.2 . . ?
O4_3 C4_3 O3_3 121.2 . . ?
O4_3 C4_3 C3_3 119.1 . . ?
O3_3 C4_3 C3_3 119.6 . . ?
O4_3 C4_3 Zr4 38.6(6) . . ?
O3_3 C4_3 Zr4 100.4(5) . . ?
C3_3 C4_3 Zr4 128.7(4) . . ?

loop_
_geom_bond_atom_site_label_1
_geom_bond_atom_site_label_2
_geom_bond_distance
_geom_bond_site_symmetry_2
_geom_bond_publ_flag
Zr1 O1 2.06(2) . ?
Zr1 O2 2.131(15) . ?
Zr1 O4 2.153(19) . ?
Zr1 O1_1 2.181(17) . ?
Zr1 O2_3 2.197(12) . ?
Zr1 C1 2.60(2) . ?
Zr1 C5 2.60(3) . ?
Zr1 C2 2.61(2) . ?
Zr1 C4 2.63(3) . ?
Zr1 C3 2.64(3) . ?
Zr1 Zr3 3.317(4) . ?
Zr1 Zr2 3.355(3) . ?
Zr2 O2 2.125(19) . ?
Zr2 O1 2.119(15) . ?
Zr2 O2_1 2.146(15) . ?
Zr2 O3 2.176(15) . ?
Zr2 O1_2 2.219(15) . ?
Zr2 C8 2.525(19) . ?
Zr2 C7 2.553(19) . ?
Zr2 C9 2.60(2) . ?
Zr2 C6 2.641(18) . ?
Zr2 C10 2.667(18) . ?
Zr2 Zr3 3.322(3) . ?
Zr3 O1_3 2.011(15) . ?
Zr3 O1 2.020(17) . ?
Zr3 O4 2.048(19) . ?
Zr3 O3 2.119(14) . ?
Zr3 O2_2 2.131(14) . ?
Zr3 C11 2.47(2) . ?
Zr3 C15 2.53(2) . ?
Zr3 C12 2.54(3) . ?
Zr3 C14 2.62(2) . ?
Zr3 C13 2.63(3) . ?
Zr3 C1_3 2.803(12) . ?
Zr4 O4_3 1.982(14) . ?
Zr4 O5 2.061(17) . ?
Zr4 O6 2.094(15) . ?
Zr4 O8 2.09(2) . ?
Zr4 O3_1 2.204(14) . ?
Zr4 C19 2.49(2) . ?
Zr4 C20 2.51(3) . ?
Zr4 C18 2.62(3) . ?
Zr4 C16 2.64(3) . ?
Zr4 C17 2.70(3) . ?
Zr4 C4_3 2.797(12) . ?
Zr4 Zr5 3.307(3) . ?
Zr5 O5 2.063(16) . ?
Zr5 O7 2.085(15) . ?
Zr5 O3_2 2.139(13) . ?
Zr5 O4_1 2.146(15) . ?
Zr5 O6 2.166(17) . ?
Zr5 C21 2.49(2) . ?
Zr5 C25 2.51(2) . ?
Zr5 C22 2.52(2) . ?
Zr5 C24 2.537(17) . ?
Zr5 C23 2.544(17) . ?
Zr5 Zr6 3.351(3) . ?
Zr6 O7 2.110(15) . ?
Zr6 O5 2.104(18) . ?
Zr6 O8 2.116(19) . ?
Zr6 O4_2 2.191(14) . ?
Zr6 O3_3 2.274(13) . ?
Zr6 C30 2.52(2) . ?
Zr6 C26 2.54(3) . ?
Zr6 C29 2.58(2) . ?
Zr6 C27 2.60(3) . ?
Zr6 C28 2.63(2) . ?
O2 H2O 0.9500 . ?
O3 H3O 0.9500 . ?
O4 H4O 0.9500 . ?
O6 H6O 0.9500 . ?
O7 H7O 0.9500 . ?
O8 H8O 0.9500 . ?
C1 C5 1.4200 . ?
C1 C2 1.4200 . ?
C1 H1 0.9500 . ?
C2 C3 1.4200 . ?
C2 H2 0.9500 . ?
C3 C4 1.4200 . ?
C3 H3 0.9500 . ?
C4 C5 1.4200 . ?
C4 H4 0.9500 . ?
C5 H5 0.9500 . ?
C6 C7 1.4200 . ?
C6 C10 1.4200 . ?
C6 H6 0.9500 . ?
C7 C8 1.4200 . ?
C7 H7 0.9500 . ?
C8 C9 1.4200 . ?
C8 H8 0.9500 . ?
C9 C10 1.4200 . ?
C9 H9 0.9500 . ?
C10 H10 0.9500 . ?
C11 C15 1.4200 . ?
C11 C12 1.4200 . ?
C11 H11 0.9500 . ?
C12 C13 1.4200 . ?
C12 H12 0.9500 . ?
C13 C14 1.4200 . ?
C13 H13 0.9500 . ?
C14 C15 1.4200 . ?
C14 H14 0.9500 . ?
C15 H15 0.9500 . ?
C16 C20 1.4200 . ?
C16 C17 1.4200 . ?
C16 H16 0.9500 . ?
C17 C18 1.4200 . ?
C17 H17 0.9500 . ?
C18 C19 1.4200 . ?
C18 H18 0.9500 . ?
C19 C20 1.4200 . ?
C19 H19 0.9500 . ?
C20 H20 0.9500 . ?
C21 C22 1.4200 . ?
C21 C25 1.4200 . ?
C21 H21 0.9500 . ?
C22 C23 1.4200 . ?
C22 H22 0.9500 . ?
C23 C24 1.4200 . ?
C23 H23 0.9500 . ?
C24 C25 1.4200 . ?
C24 H24 0.9500 . ?
C25 H25 0.9500 . ?
C26 C30 1.4200 . ?
C26 C27 1.4200 . ?
C26 H26 0.9500 . ?
C27 C28 1.4200 . ?
C27 H27 0.9500 . ?
C28 C29 1.4200 . ?
C28 H28 0.9500 . ?
C29 C30 1.4200 . ?
C29 H29 0.9500 . ?
C30 H30 0.9500 . ?
O1_1 C1_1 1.2483 . ?
O2_1 C1_1 1.2606 . ?
O3_1 C4_1 1.2604 . ?
O4_1 C4_1 1.2482 . ?
C1_1 C2_1 1.4918 . ?
C2_1 C3_1 1.3174 . ?
C2_1 H2_1 0.9500 . ?
C3_1 C4_1 1.4918 . ?
C3_1 H3_1 0.9500 . ?
O1_2 C1_2 1.2483 . ?
O2_2 C1_2 1.2606 . ?
O3_2 C4_2 1.2606 . ?
O4_2 C4_2 1.2483 . ?
C1_2 C2_2 1.4919 . ?
C2_2 C3_2 1.3173 . ?
C2_2 H2_2 0.9500 . ?
C3_2 C4_2 1.4919 . ?
C3_2 H3_2 0.9500 . ?
O1_3 C1_3 1.2483 . ?
O2_3 C1_3 1.2605 . ?
O3_3 C4_3 1.2605 . ?
O4_3 C4_3 1.2484 . ?
C1_3 C2_3 1.4918 . ?
C2_3 C3_3 1.3173 . ?
C2_3 H2_3 0.9500 . ?
C3_3 C4_3 1.4918 . ?
C3_3 H3_3 0.9500 . ?
